data_7135239
loop_
_publ_author_name
'Rajput, Sagrika'
'PADHAN, SMRUTIRANI'
'M T, Nithya'
'Mukhopadhyay, Sayantan'
'Nembenna, Sharanappa'

_publ_section_title
;
 Nickel-Catalyzed Dehydrogenative Zn--Zn Coupling to a Zn(I) Dimer and Its
 Reactivity
;
_journal_name_full 'Chemical Communications'
_journal_paper_doi 10.1039/D5CC06233K
_journal_year 2025
_chemical_formula_moiety 'C96 H118 N10 S2 Zn2, C6 H6'
_chemical_formula_sum 'C102 H124 N10 S2 Zn2'
_chemical_formula_weight 1684.96
_space_group_crystal_system triclinic
_space_group_IT_number 2
_space_group_name_Hall '-P 1'
_space_group_name_H-M_alt 'P -1'
_atom_sites_solution_hydrogens geom
_atom_sites_solution_primary iterative
_audit_creation_date 2025-11-21
_audit_creation_method
;
Olex2 1.5-ac5-021
(compiled 2022.02.15 svn.rf212a0ae for Rigaku Oxford Diffraction, GUI svn.r6439)
;
_audit_update_record
;
2025-11-21 deposited with the CCDC.	2025-11-26 downloaded from the CCDC.
;
_cell_angle_alpha 98.6360(10)
_cell_angle_beta 93.4970(10)
_cell_angle_gamma 109.8260(10)
_cell_formula_units_Z 1
_cell_length_a 10.93690(10)
_cell_length_b 13.6261(2)
_cell_length_c 16.2574(2)
_cell_measurement_reflns_used 29635
_cell_measurement_temperature 100.00(10)
_cell_measurement_theta_max 77.2630
_cell_measurement_theta_min 4.0400
_cell_volume 2236.97(5)
_computing_cell_refinement 'CrysAlisPro 1.171.42.89a (Rigaku OD, 2023)'
_computing_data_collection 'CrysAlisPro 1.171.42.89a (Rigaku OD, 2023)'
_computing_data_reduction 'CrysAlisPro 1.171.42.89a (Rigaku OD, 2023)'
_computing_molecular_graphics 'Olex2 1.5-ac5-021 (Dolomanov et al., 2009)'
_computing_publication_material 'Olex2 1.5-ac5-021 (Dolomanov et al., 2009)'
_computing_structure_refinement 'SHELXL 2014/7 (Sheldrick, 2015)'
_computing_structure_solution 'olex2.solve 1.5-ac5-021 (Bourhis et al., 2015)'
_diffrn_ambient_temperature 100.15
_diffrn_detector_area_resol_mean 5.8140
_diffrn_detector_type 'Pilatus 200K'
_diffrn_measured_fraction_theta_full 0.994
_diffrn_measured_fraction_theta_max 0.993
_diffrn_measurement_details
;
List of Runs (angles in degrees, time in seconds):

  # Type    Start    End  Width  t~exp~   \w     \q     \k     \f   Frames
#--------------------------------------------------------------------------
  1  \w   -103.00 -53.00   0.50    0.32    --  -38.50-160.00 130.00  100
  2  \w   -107.00 -25.00   0.50    0.32    --  -38.50 160.00 161.00  164
  3  \w    -82.00   0.00   0.50    0.32    --  -38.50 118.00   9.00  164
  4  \w     22.00  93.00   0.50    0.32    --   49.06-118.00 -77.00  142
  5  \w     47.00 118.00   0.50    0.32    --   49.06-160.00 130.00  142
  6  \w     43.00 110.00   0.50    1.22    --  106.83-118.00 -77.00  134
  7  \w     47.00 136.00   0.50    1.22    --  106.83-160.00 130.00  178
  8  \w     75.00 159.00   0.50    1.22    --  106.83 160.00 161.00  168
  9  \w    101.00 171.00   0.50    1.22    --  106.83 118.00   9.00  140
 10  \w    -44.00  31.00   0.50    0.32    --  -38.50  19.00 -60.00  150
 11  \w    -44.00  31.00   0.50    0.32    --  -38.50  19.00-180.00  150
 12  \w    -20.00  55.00   0.50    0.32    --   49.06 -19.00 -90.00  150
 13  \w    102.00 171.00   0.50    1.22    --  106.83  45.00   0.00  138
 14  \w     44.00 112.00   0.50    1.22    --  106.83-125.00-120.00  136
 15  \w     42.00 111.00   0.50    1.22    --  106.83 -45.00 150.00  138
 16  \w     39.00 110.00   0.50    1.22    --  106.83 -30.00 -30.00  142
 17  \w     44.00 120.00   0.50    1.22    --  106.83 -61.00-120.00  152
 18  \w     39.00 106.00   0.50    1.22    --  106.83 -94.00 120.00  134
 19  \w    104.00 175.00   0.50    1.22    --  106.83  30.00 -30.00  142
 20  \w     39.00 115.00   0.50    1.22    --  106.83 -15.00 -30.00  152
 21  \w     44.00 112.00   0.50    1.22    --  106.83-125.00  60.00  136
 22  \w    102.00 171.00   0.50    1.22    --  106.83  45.00 -90.00  138
 23  \w     42.00 111.00   0.50    1.22    --  106.83 -45.00  60.00  138
 24  \w     42.00 111.00   0.50    1.22    --  106.83 -45.00-120.00  138
 25  \w    102.00 171.00   0.50    1.22    --  106.83  45.00 -60.00  138
 26  \w     38.00 112.00   0.50    0.32    --   49.06  57.00  90.00  148
 27  \w     38.00 112.00   0.50    0.32    --   49.06  57.00   0.00  148
 28  \w     38.00 112.00   0.50    0.32    --   49.06  57.00-150.00  148
 29  \w     38.00 112.00   0.50    0.32    --   49.06  57.00 150.00  148
 30  \w     38.00 112.00   0.50    0.32    --   49.06  57.00 -60.00  148
 31  \w     38.00 112.00   0.50    0.32    --   49.06  57.00  30.00  148
 32  \w     38.00 112.00   0.50    0.32    --   49.06  57.00 -90.00  148
 33  \w     99.00 175.00   0.50    1.22    --  106.83  15.00  90.00  152
 34  \w    104.00 175.00   0.50    1.22    --  106.83  30.00 150.00  142
;
_diffrn_measurement_device 'four-circle diffractometer'
_diffrn_measurement_device_type 'SuperNova, Dual, Cu at home/near, Pilatus 200K'
_diffrn_measurement_method '\w scans'
_diffrn_radiation_type CuK\a
_diffrn_radiation_wavelength 1.54184
_diffrn_reflns_av_R_equivalents 0.0363
_diffrn_reflns_av_unetI/netI 0.0204
_diffrn_reflns_Laue_measured_fraction_full 0.994
_diffrn_reflns_Laue_measured_fraction_max 0.993
_diffrn_reflns_limit_h_max 13
_diffrn_reflns_limit_h_min -13
_diffrn_reflns_limit_k_max 12
_diffrn_reflns_limit_k_min -16
_diffrn_reflns_limit_l_max 19
_diffrn_reflns_limit_l_min -19
_diffrn_reflns_number 32038
_diffrn_reflns_point_group_measured_fraction_full 0.994
_diffrn_reflns_point_group_measured_fraction_max 0.993
_diffrn_reflns_theta_full 67.684
_diffrn_reflns_theta_max 68.250
_diffrn_reflns_theta_min 3.507
_exptl_absorpt_coefficient_mu 1.498
_exptl_absorpt_correction_T_max 1.00000
_exptl_absorpt_correction_T_min 0.39733
_exptl_absorpt_correction_type multi-scan
_exptl_absorpt_process_details
;
CrysAlisPro 1.171.42.89a (Rigaku Oxford Diffraction, 2023)
Empirical absorption correction using spherical harmonics,
implemented in SCALE3 ABSPACK scaling algorithm.
;
_exptl_crystal_colour 'metallic light colourless'
_exptl_crystal_colour_lustre metallic
_exptl_crystal_colour_modifier light
_exptl_crystal_colour_primary colourless
_exptl_crystal_density_diffrn 1.251
_exptl_crystal_description block
_exptl_crystal_F_000 898
_exptl_crystal_size_max 0.2
_exptl_crystal_size_mid 0.18
_exptl_crystal_size_min 0.17
_refine_diff_density_max 2.377
_refine_diff_density_min -1.013
_refine_diff_density_rms 0.078
_refine_ls_extinction_method none
_refine_ls_goodness_of_fit_ref 1.069
_refine_ls_hydrogen_treatment constr
_refine_ls_matrix_type full
_refine_ls_number_parameters 545
_refine_ls_number_reflns 8156
_refine_ls_number_restraints 42
_refine_ls_restrained_S_all 1.073
_refine_ls_R_factor_all 0.0620
_refine_ls_R_factor_gt 0.0610
_refine_ls_shift/su_max 0.001
_refine_ls_shift/su_mean 0.000
_refine_ls_structure_factor_coef Fsqd
_refine_ls_weighting_details 'w=1/[\s^2^(Fo^2^)+(0.0604P)^2^+4.9660P] where P=(Fo^2^+2Fc^2^)/3'
_refine_ls_weighting_scheme calc
_refine_ls_wR_factor_gt 0.1469
_refine_ls_wR_factor_ref 0.1477
_reflns_Friedel_coverage 0.000
_reflns_number_gt 7982
_reflns_number_total 8156
_reflns_threshold_expression 'I > 2\s(I)'
_cod_data_source_file d5cc06233k2.cif
_cod_data_source_block sn-sr-c8-87_auto
_cod_database_code 7135239
_shelx_shelxl_version_number 2014/7
_shelx_space_group_comment
;
The symmetry employed for this shelxl refinement is uniquely defined
by the following loop, which should always be used as a source of
symmetry information in preference to the above space-group names.
They are only intended as comments.
;
_shelx_estimated_absorpt_t_max 0.785
_shelx_estimated_absorpt_t_min 0.754
_olex2_refinement_description
;
1. Restrained distances
 C01G_$1-C01I_$1 = C01J-C01G = C01I-C01J_$1
 1.36 with sigma of 0.02
 C015-C7
 1.55 with sigma of 0.02
 C01G_$1-C01I_$1 \\sim C01J-C01G \\sim C01I-C01J_$1
 with sigma of 0.02
2. Rigid bond restraints
 C9, C01H
 with sigma for 1-2 distances of 0.01 and sigma for 1-3 distances of 0.01
 C01J, C01G, C01I
 with sigma for 1-2 distances of 0.01 and sigma for 1-3 distances of 0.01
 S1, C3
 with sigma for 1-2 distances of 0.01 and sigma for 1-3 distances of 0.01
3. Uiso/Uaniso restraints and constraints
C01I \\sim C01G \\sim C01J: within 2A with sigma of 0.04 and sigma for terminal
atoms of 0.08 within 2A
S1 \\sim C3: within 2A with sigma of 0.04 and sigma for terminal atoms of 0.08
within 2A
C3 \\sim S1: within 2A with sigma of 0.04 and sigma for terminal atoms of 0.08
within 2A
Uanis(C9) = Uanis(C01H)
4. Rigid body (RIGU) restrains
 C01G, C01I, C01J
 with sigma for 1-2 distances of 0.004 and sigma for 1-3 distances of 0.004
 S1, C3
 with sigma for 1-2 distances of 0.004 and sigma for 1-3 distances of 0.004
5. Others
 Fixed Sof: H01C(0.5) H01D(0.5) H01E(0.5) H01F(0.5) H01J(0.7) H01K(0.7)
 H01L(0.3) H01M(0.3) C01K(0.7) H01(0.7) HA(0.7) HB(0.7) C5(0.5) H5A(0.5)
 H5B(0.5) H5C(0.5) C7(0.5) H7A(0.5) H7B(0.5) H7C(0.5) C8(0.3) H8A(0.3) H8B(0.3)
 H8C(0.3)
6.a Secondary CH2 refined with riding coordinates:
 C00C(H00A,H00B), C00J(H00C,H00D), C00W(H00E,H00G), C012(H01A,H01B), C015(H01C,
 H01D), C015(H01E,H01F), C018(H01J,H01K), C018(H01L,H01M), C01A(H01N,H01O),
 C01H(H01Z,H)
6.b Aromatic/amide H refined with riding coordinates:
 N5(H5), N4(H4), C00F(H00F), C00K(H00K), C00L(H00L), C00N(H00N), C00P(H00P),
 C00Q(H00Q), C00R(H00R), C00S(H00S), C00V(H00V), C00X(H00X), C010(H010),
 C011(H011), C013(H013), C014(H014), C016(H016), C019(H019), C01C(H01P),
 C01G(H1), C01I(H2), C01J(H3)
6.c Idealised Me refined as rotating group:
 C017(H01G,H01H,H01I), C01D(H01Q,H01R,H01S), C01E(H01T,H01U,H01V), C01F(H01W,
 H01X,H01Y), C01K(H01,HA,HB), C5(H5A,H5B,H5C), C7(H7A,H7B,H7C), C8(H8A,H8B,H8C),
  C10(H10A,H10B,H10C), C9(H9A,H9B,H9C)
;
_olex2_submission_special_instructions 'No special instructions were received'
_oxdiff_exptl_absorpt_empirical_details
;
Empirical correction (ABSPACK) includes:
- Absorption correction using spherical harmonics
- Frame scaling
;

loop_
_space_group_symop_operation_xyz
'x, y, z'
'-x, -y, -z'

loop_
_atom_site_label
_atom_site_type_symbol
_atom_site_fract_x
_atom_site_fract_y
_atom_site_fract_z
_atom_site_U_iso_or_equiv
_atom_site_adp_type
_atom_site_occupancy
_atom_site_site_symmetry_order
_atom_site_calc_flag
_atom_site_refinement_flags_posn
_atom_site_refinement_flags_adp
_atom_site_refinement_flags_occupancy
_atom_site_disorder_assembly
_atom_site_disorder_group
Zn1 Zn 0.44267(4) 0.52889(3) 0.41211(2) 0.02254(12) Uani 1 1 d . . . . .
N3 N 0.4736(2) 0.65630(19) 0.26383(15) 0.0270(5) Uani 1 1 d . . . . .
N2 N 0.4126(2) 0.47768(18) 0.28979(14) 0.0237(5) Uani 1 1 d . . . . .
N1 N 0.4186(3) 0.66320(19) 0.40481(15) 0.0285(5) Uani 1 1 d . . . . .
N5 N 0.4579(3) 0.51978(19) 0.15942(15) 0.0270(5) Uani 1 1 d . . . . .
H5 H 0.4334 0.4512 0.1402 0.032 Uiso 1 1 calc R U . . .
N4 N 0.4377(3) 0.8005(2) 0.33215(17) 0.0377(7) Uani 1 1 d . . . . .
H4 H 0.4248 0.8357 0.3788 0.045 Uiso 1 1 calc R U . . .
C008 C 0.4463(3) 0.3064(2) 0.25359(17) 0.0278(6) Uani 1 1 d . . . . .
C009 C 0.4403(3) 0.7972(3) 0.5315(2) 0.0324(7) Uani 1 1 d . . . . .
C2 C 0.4475(3) 0.5513(2) 0.24208(18) 0.0242(6) Uani 1 1 d . . . . .
C1 C 0.4427(3) 0.7019(2) 0.33506(19) 0.0280(6) Uani 1 1 d . . . . .
C00C C 0.5864(3) 0.8387(3) 0.5354(2) 0.0376(7) Uani 1 1 d . . . . .
H00A H 0.6233 0.8156 0.5829 0.045 Uiso 1 1 calc R U . . .
H00B H 0.6110 0.8061 0.4835 0.045 Uiso 1 1 calc R U . . .
C4 C 0.3649(3) 0.3670(2) 0.25081(17) 0.0253(6) Uani 1 1 d . . . . .
C00E C 0.2324(3) 0.3196(2) 0.21539(18) 0.0301(7) Uani 1 1 d . . . . .
C00F C 0.1779(3) 0.2805(3) 0.41454(19) 0.0302(6) Uani 1 1 d . . . . .
H00F H 0.2075 0.3185 0.3709 0.036 Uiso 1 1 calc R U . . .
C3 C 0.2286(3) 0.3259(2) 0.49658(19) 0.0268(6) Uani 1 1 d . U . . .
C00H C 0.5058(3) 0.5903(2) 0.10194(18) 0.0291(6) Uani 1 1 d . . . . .
C6 C 0.3613(3) 0.7144(2) 0.46795(19) 0.0302(7) Uani 1 1 d . . . . .
C00J C 0.5894(3) 0.3568(3) 0.28715(19) 0.0326(7) Uani 1 1 d . . . . .
H00C H 0.6008 0.3453 0.3454 0.039 Uiso 1 1 calc R U . . .
H00D H 0.6170 0.4342 0.2889 0.039 Uiso 1 1 calc R U . . .
C00K C 0.3775(4) 0.8406(3) 0.5923(2) 0.0367(7) Uani 1 1 d . . . . .
H00K H 0.4287 0.8970 0.6359 0.044 Uiso 1 1 calc R U . . .
C00L C 0.2447(4) 0.8032(3) 0.5900(2) 0.0401(8) Uani 1 1 d . . . . .
H00L H 0.2047 0.8335 0.6319 0.048 Uiso 1 1 calc R U . . .
C00M C 0.4515(3) 0.8522(2) 0.2609(2) 0.0333(7) Uani 1 1 d . . . . .
C00N C 0.0836(3) 0.1792(3) 0.3955(2) 0.0345(7) Uani 1 1 d . . . . .
H00N H 0.0498 0.1477 0.3388 0.041 Uiso 1 1 calc R U . . .
C00O C 0.2242(3) 0.6753(3) 0.4650(2) 0.0361(7) Uani 1 1 d . . . . .
C00P C 0.0390(3) 0.1244(3) 0.4587(2) 0.0375(7) Uani 1 1 d . . . . .
H00P H -0.0271 0.0559 0.4459 0.045 Uiso 1 1 calc R U . . .
C00Q C 0.1828(3) 0.2104(3) 0.18591(19) 0.0367(8) Uani 1 1 d . . . . .
H00Q H 0.0944 0.1772 0.1612 0.044 Uiso 1 1 calc R U . . .
C00R C 0.3904(4) 0.1968(2) 0.22493(19) 0.0351(7) Uani 1 1 d . . . . .
H00R H 0.4430 0.1542 0.2281 0.042 Uiso 1 1 calc R U . . .
C00S C 0.2611(4) 0.1495(3) 0.1923(2) 0.0384(8) Uani 1 1 d . . . . .
H00S H 0.2251 0.0748 0.1740 0.046 Uiso 1 1 calc R U . . .
C00T C 0.4207(4) 0.6283(3) 0.0602(2) 0.0367(7) Uani 1 1 d . . . . .
C00U C 0.5778(4) 0.9051(3) 0.2420(2) 0.0375(7) Uani 1 1 d . . . . .
C00V C 0.1860(3) 0.2701(3) 0.5605(2) 0.0341(7) Uani 1 1 d . . . . .
H00V H 0.2218 0.3006 0.6171 0.041 Uiso 1 1 calc R U . . .
C00W C 0.1467(3) 0.3862(3) 0.2138(2) 0.0386(8) Uani 1 1 d . . . . .
H00E H 0.1300 0.4063 0.2719 0.046 Uiso 1 1 calc R U . . .
H00G H 0.1966 0.4525 0.1947 0.046 Uiso 1 1 calc R U . . .
C00X C 0.1676(4) 0.7216(3) 0.5272(2) 0.0406(8) Uani 1 1 d . . . . .
H00X H 0.0751 0.6966 0.5263 0.049 Uiso 1 1 calc R U . . .
C00Y C 0.6351(3) 0.6135(3) 0.0858(2) 0.0366(7) Uani 1 1 d . . . . .
C010 C 0.4705(4) 0.6934(3) 0.0023(2) 0.0461(9) Uani 1 1 d . . . . .
H010 H 0.4157 0.7224 -0.0256 0.055 Uiso 1 1 calc R U . . .
C011 C 0.6786(4) 0.6762(3) 0.0256(2) 0.0472(9) Uani 1 1 d . . . . .
H011 H 0.7659 0.6914 0.0126 0.057 Uiso 1 1 calc R U . . .
C012 C 0.1438(4) 0.5839(3) 0.3971(2) 0.0437(8) Uani 1 1 d . . . . .
H01A H 0.1752 0.5994 0.3429 0.052 Uiso 1 1 calc R U . . .
H01B H 0.1615 0.5199 0.4074 0.052 Uiso 1 1 calc R U . . .
C013 C 0.0911(4) 0.1697(3) 0.5412(2) 0.0412(8) Uani 1 1 d . . . . .
H013 H 0.0615 0.1316 0.5848 0.049 Uiso 1 1 calc R U . . .
C014 C 0.5983(4) 0.7160(3) -0.0150(2) 0.0477(10) Uani 1 1 d . . . . .
H014 H 0.6304 0.7595 -0.0551 0.057 Uiso 1 1 calc R U . . .
C015 C 0.7242(4) 0.5726(3) 0.1328(3) 0.0568(11) Uani 1 1 d D . . . .
H01C H 0.7030 0.5765 0.1912 0.068 Uiso 0.5 1 calc R U P A 1
H01D H 0.7001 0.4965 0.1086 0.068 Uiso 0.5 1 calc R U P A 1
H01E H 0.6708 0.5033 0.1459 0.068 Uiso 0.5 1 calc R U P B 2
H01F H 0.7869 0.5596 0.0950 0.068 Uiso 0.5 1 calc R U P B 2
C016 C 0.5874(4) 0.9608(3) 0.1757(3) 0.0480(9) Uani 1 1 d . . . . .
H016 H 0.6713 0.9975 0.1609 0.058 Uiso 1 1 calc R U . . .
C017 C 0.6479(4) 0.9566(3) 0.5456(4) 0.0667(14) Uani 1 1 d . . . . .
H01G H 0.6178 0.9801 0.4966 0.100 Uiso 1 1 calc R U . . .
H01H H 0.7434 0.9769 0.5505 0.100 Uiso 1 1 calc R U . . .
H01I H 0.6229 0.9901 0.5962 0.100 Uiso 1 1 calc R U . . .
C018 C 0.6957(4) 0.9021(3) 0.2927(3) 0.0489(9) Uani 1 1 d . . . . .
H01J H 0.6824 0.8274 0.2965 0.059 Uiso 0.7 1 calc R U P C 1
H01K H 0.7026 0.9411 0.3503 0.059 Uiso 0.7 1 calc R U P C 1
H01L H 0.7467 0.9753 0.3218 0.059 Uiso 0.3 1 calc R U P D 2
H01M H 0.6643 0.8594 0.3364 0.059 Uiso 0.3 1 calc R U P D 2
C019 C 0.4772(5) 0.9634(3) 0.1313(2) 0.0514(10) Uani 1 1 d . . . . .
H019 H 0.4862 1.0023 0.0868 0.062 Uiso 1 1 calc R U . . .
C01A C 0.2804(4) 0.5971(3) 0.0775(3) 0.0486(9) Uani 1 1 d . . . . .
H01N H 0.2788 0.6253 0.1371 0.058 Uiso 1 1 calc R U . . .
H01O H 0.2425 0.5187 0.0696 0.058 Uiso 1 1 calc R U . . .
C01B C 0.3403(4) 0.8533(3) 0.2160(3) 0.0479(9) Uani 1 1 d . . . . .
C01C C 0.3552(5) 0.9105(3) 0.1509(3) 0.0542(10) Uani 1 1 d . . . . .
H01P H 0.2801 0.9129 0.1199 0.065 Uiso 1 1 calc R U . . .
C01D C -0.0020(4) 0.5577(4) 0.3880(4) 0.0743(15) Uani 1 1 d . . . . .
H01Q H -0.0430 0.4994 0.3405 0.111 Uiso 1 1 calc R U . . .
H01R H -0.0218 0.6203 0.3782 0.111 Uiso 1 1 calc R U . . .
H01S H -0.0363 0.5363 0.4394 0.111 Uiso 1 1 calc R U . . .
C01E C 0.1927(5) 0.6350(4) 0.0233(3) 0.0675(13) Uani 1 1 d . . . . .
H01T H 0.1941 0.6085 -0.0359 0.101 Uiso 1 1 calc R U . . .
H01U H 0.2249 0.7127 0.0338 0.101 Uiso 1 1 calc R U . . .
H01V H 0.1028 0.6081 0.0374 0.101 Uiso 1 1 calc R U . . .
C01F C 0.0178(4) 0.3367(4) 0.1600(3) 0.0741(15) Uani 1 1 d . . . . .
H01W H 0.0320 0.3144 0.1024 0.111 Uiso 1 1 calc R U . . .
H01X H -0.0264 0.3885 0.1611 0.111 Uiso 1 1 calc R U . . .
H01Y H -0.0367 0.2748 0.1815 0.111 Uiso 1 1 calc R U . . .
C01G C 0.8971(7) 0.9468(4) 0.0380(3) 0.0942(19) Uani 1 1 d D U . . .
H1 H 0.8249 0.9092 0.0643 0.113 Uiso 1 1 calc R U . . .
C01H C 0.2030(6) 0.7903(5) 0.2322(5) 0.0958(14) Uani 1 1 d . U . E 1
H01Z H 0.1475 0.7609 0.1775 0.115 Uiso 1 1 calc R U . E 1
H H 0.2067 0.7296 0.2576 0.115 Uiso 1 1 calc R U . E 1
C01I C 0.9975(7) 0.9093(5) 0.0286(3) 0.0951(19) Uani 1 1 d D U . . .
H2 H 0.9952 0.8469 0.0488 0.114 Uiso 1 1 calc R U . . .
C01J C 0.8980(6) 1.0373(5) 0.0103(3) 0.0922(18) Uani 1 1 d D U . . .
H3 H 0.8278 1.0628 0.0179 0.111 Uiso 1 1 calc R U . . .
C01K C 0.8234(6) 0.9489(6) 0.2576(4) 0.0554(15) Uani 0.7 1 d . . P F 1
H01 H 0.8193 0.9089 0.2015 0.083 Uiso 0.7 1 calc R U P F 1
HA H 0.8954 0.9450 0.2943 0.083 Uiso 0.7 1 calc R U P F 1
HB H 0.8384 1.0232 0.2542 0.083 Uiso 0.7 1 calc R U P F 1
C5 C 0.8687(7) 0.6218(6) 0.1367(5) 0.0413(16) Uani 0.5 1 d . . P G 1
H5A H 0.8953 0.6053 0.0814 0.062 Uiso 0.5 1 calc R U P G 1
H5B H 0.9108 0.5935 0.1775 0.062 Uiso 0.5 1 calc R U P G 1
H5C H 0.8952 0.6989 0.1538 0.062 Uiso 0.5 1 calc R U P G 1
C7 C 0.7938(10) 0.6357(8) 0.2053(6) 0.066(2) Uani 0.5 1 d D . P G 2
H7A H 0.8417 0.7068 0.1945 0.099 Uiso 0.5 1 calc R U P G 2
H7B H 0.8559 0.6054 0.2268 0.099 Uiso 0.5 1 calc R U P G 2
H7C H 0.7337 0.6405 0.2468 0.099 Uiso 0.5 1 calc R U P G 2
C8 C 0.780(2) 0.8625(19) 0.2516(10) 0.075(5) Uani 0.3 1 d . . P F 2
H8A H 0.7308 0.7931 0.2169 0.112 Uiso 0.3 1 calc R U P F 2
H8B H 0.8442 0.8547 0.2928 0.112 Uiso 0.3 1 calc R U P F 2
H8C H 0.8265 0.9115 0.2158 0.112 Uiso 0.3 1 calc R U P F 2
S1 S 0.34160(7) 0.45501(6) 0.52315(4) 0.02787(17) Uani 1 1 d . U . . .
C10 C 0.6793(4) 0.3140(3) 0.2359(2) 0.0412(8) Uani 1 1 d . . . . .
H10A H 0.6666 0.3228 0.1776 0.062 Uiso 1 1 calc R U . . .
H10B H 0.6580 0.2386 0.2379 0.062 Uiso 1 1 calc R U . . .
H10C H 0.7707 0.3533 0.2593 0.062 Uiso 1 1 calc R U . . .
C9 C 0.1408(6) 0.8475(5) 0.2850(5) 0.0958(14) Uani 1 1 d . U . E 1
H9A H 0.1299 0.9046 0.2586 0.144 Uiso 1 1 calc R U . E 1
H9B H 0.1950 0.8780 0.3393 0.144 Uiso 1 1 calc R U . E 1
H9C H 0.0548 0.7992 0.2936 0.144 Uiso 1 1 calc R U . E 1

loop_
_atom_site_aniso_label
_atom_site_aniso_U_11
_atom_site_aniso_U_22
_atom_site_aniso_U_33
_atom_site_aniso_U_23
_atom_site_aniso_U_13
_atom_site_aniso_U_12
Zn1 0.0264(2) 0.0219(2) 0.0185(2) 0.00017(14) 0.00446(14) 0.00860(15)
N3 0.0331(13) 0.0229(12) 0.0248(12) 0.0020(10) 0.0094(10) 0.0094(10)
N2 0.0291(12) 0.0217(12) 0.0190(11) 0.0010(9) 0.0032(9) 0.0082(10)
N1 0.0401(14) 0.0245(12) 0.0256(13) 0.0029(10) 0.0110(11) 0.0167(11)
N5 0.0370(14) 0.0199(12) 0.0214(12) 0.0012(9) 0.0063(10) 0.0071(10)
N4 0.0637(19) 0.0270(13) 0.0304(14) 0.0067(11) 0.0218(13) 0.0226(13)
C008 0.0416(17) 0.0250(14) 0.0164(13) 0.0017(11) 0.0052(12) 0.0118(13)
C009 0.0469(19) 0.0299(16) 0.0286(15) 0.0077(12) 0.0117(14) 0.0218(14)
C2 0.0231(14) 0.0254(14) 0.0221(14) 0.0009(11) 0.0037(11) 0.0075(11)
C1 0.0320(16) 0.0242(14) 0.0291(15) 0.0021(12) 0.0075(12) 0.0121(12)
C00C 0.0448(19) 0.0408(18) 0.0343(17) 0.0023(14) 0.0103(15) 0.0251(16)
C4 0.0353(16) 0.0213(14) 0.0155(13) 0.0007(10) 0.0043(11) 0.0059(12)
C00E 0.0333(16) 0.0307(16) 0.0204(14) 0.0033(12) 0.0034(12) 0.0042(13)
C00F 0.0283(15) 0.0346(16) 0.0273(15) 0.0062(12) 0.0073(12) 0.0099(13)
C3 0.0240(14) 0.0276(14) 0.0291(15) 0.0030(12) 0.0066(11) 0.0098(12)
C00H 0.0416(17) 0.0213(14) 0.0182(13) -0.0013(11) 0.0032(12) 0.0052(13)
C6 0.0437(18) 0.0256(15) 0.0282(15) 0.0074(12) 0.0128(13) 0.0187(13)
C00J 0.0436(18) 0.0308(16) 0.0260(15) -0.0003(12) 0.0010(13) 0.0193(14)
C00K 0.052(2) 0.0342(17) 0.0315(17) 0.0055(13) 0.0144(15) 0.0237(16)
C00L 0.053(2) 0.0417(19) 0.0371(18) 0.0075(15) 0.0207(16) 0.0285(17)
C00M 0.050(2) 0.0228(15) 0.0321(16) 0.0050(12) 0.0144(14) 0.0179(14)
C00N 0.0314(16) 0.0351(17) 0.0328(16) 0.0028(13) 0.0042(13) 0.0079(14)
C00O 0.0418(18) 0.0330(17) 0.0382(18) 0.0074(14) 0.0165(15) 0.0166(15)
C00P 0.0360(17) 0.0304(16) 0.0435(19) 0.0084(14) 0.0093(15) 0.0071(14)
C00Q 0.0412(18) 0.0322(17) 0.0228(15) 0.0000(13) 0.0034(13) -0.0029(14)
C00R 0.056(2) 0.0260(15) 0.0232(15) 0.0025(12) 0.0053(14) 0.0150(15)
C00S 0.059(2) 0.0232(15) 0.0244(15) 0.0010(12) 0.0066(15) 0.0053(15)
C00T 0.049(2) 0.0267(16) 0.0281(16) 0.0018(13) -0.0020(14) 0.0071(14)
C00U 0.048(2) 0.0303(16) 0.0377(18) 0.0079(14) 0.0126(15) 0.0164(15)
C00V 0.0372(17) 0.0373(17) 0.0291(16) 0.0090(13) 0.0087(13) 0.0129(14)
C00W 0.0326(17) 0.0385(18) 0.0371(18) 0.0030(14) 0.0006(14) 0.0051(14)
C00X 0.0422(19) 0.0399(19) 0.044(2) 0.0060(15) 0.0177(16) 0.0188(16)
C00Y 0.0417(18) 0.0254(15) 0.0345(17) 0.0018(13) 0.0098(14) 0.0019(14)
C010 0.073(3) 0.0306(17) 0.0273(17) 0.0036(14) -0.0078(17) 0.0118(17)
C011 0.057(2) 0.0319(18) 0.043(2) 0.0069(15) 0.0219(18) 0.0008(17)
C012 0.0394(19) 0.043(2) 0.048(2) 0.0025(16) 0.0119(16) 0.0152(16)
C013 0.048(2) 0.0402(19) 0.0390(19) 0.0156(15) 0.0161(16) 0.0156(16)
C014 0.075(3) 0.0283(17) 0.0272(17) 0.0041(14) 0.0124(17) 0.0020(17)
C015 0.036(2) 0.042(2) 0.088(3) 0.016(2) 0.009(2) 0.0065(17)
C016 0.061(2) 0.042(2) 0.050(2) 0.0179(17) 0.0249(19) 0.0225(18)
C017 0.038(2) 0.041(2) 0.110(4) -0.012(2) 0.009(2) 0.0104(18)
C018 0.049(2) 0.044(2) 0.051(2) 0.0126(17) 0.0069(18) 0.0112(17)
C019 0.089(3) 0.042(2) 0.0381(19) 0.0170(16) 0.019(2) 0.036(2)
C01A 0.047(2) 0.045(2) 0.056(2) 0.0147(18) -0.0009(18) 0.0174(17)
C01B 0.051(2) 0.040(2) 0.063(2) 0.0174(18) 0.0130(19) 0.0244(17)
C01C 0.067(3) 0.046(2) 0.059(3) 0.0164(19) 0.002(2) 0.032(2)
C01D 0.044(2) 0.080(3) 0.086(4) -0.024(3) 0.001(2) 0.022(2)
C01E 0.062(3) 0.061(3) 0.083(3) 0.018(2) -0.013(2) 0.027(2)
C01F 0.046(2) 0.081(3) 0.084(3) -0.027(3) -0.019(2) 0.030(2)
C01G 0.105(4) 0.084(4) 0.036(2) 0.011(2) -0.009(3) -0.038(3)
C01H 0.057(2) 0.094(3) 0.127(4) 0.001(3) 0.029(2) 0.021(2)
C01I 0.117(4) 0.074(3) 0.042(3) 0.016(2) -0.019(3) -0.030(3)
C01J 0.101(4) 0.085(3) 0.039(2) 0.002(2) -0.020(3) -0.025(3)
C01K 0.045(3) 0.070(4) 0.040(3) 0.012(3) 0.003(2) 0.005(3)
C5 0.028(3) 0.042(4) 0.047(4) 0.005(3) 0.006(3) 0.005(3)
C7 0.062(6) 0.067(6) 0.054(5) -0.006(4) -0.011(4) 0.014(5)
C8 0.089(13) 0.116(16) 0.038(8) 0.006(9) 0.017(8) 0.062(13)
S1 0.0340(4) 0.0408(4) 0.0148(3) 0.0031(3) 0.0045(3) 0.0214(3)
C10 0.049(2) 0.0426(19) 0.0361(18) 0.0002(15) 0.0065(15) 0.0238(17)
C9 0.057(2) 0.094(3) 0.127(4) 0.001(3) 0.029(2) 0.021(2)

loop_
_atom_type_symbol
_atom_type_description
_atom_type_scat_dispersion_real
_atom_type_scat_dispersion_imag
_atom_type_scat_source
C C 0.0181 0.0091 'International Tables Vol C Tables 4.2.6.8 and 6.1.1.4'
H H 0.0000 0.0000 'International Tables Vol C Tables 4.2.6.8 and 6.1.1.4'
N N 0.0311 0.0180 'International Tables Vol C Tables 4.2.6.8 and 6.1.1.4'
S S 0.3331 0.5567 'International Tables Vol C Tables 4.2.6.8 and 6.1.1.4'
Zn Zn -1.5491 0.6778 'International Tables Vol C Tables 4.2.6.8 and 6.1.1.4'

loop_
_geom_angle_atom_site_label_1
_geom_angle_atom_site_label_2
_geom_angle_atom_site_label_3
_geom_angle
_geom_angle_site_symmetry_1
_geom_angle_site_symmetry_3
_geom_angle_publ_flag
N2 Zn1 S1 113.87(7) . 2_666 ?
N2 Zn1 S1 132.01(7) . . ?
N1 Zn1 N2 94.65(10) . . ?
N1 Zn1 S1 111.19(8) . . ?
N1 Zn1 S1 115.24(8) . 2_666 ?
S1 Zn1 S1 91.30(3) . 2_666 ?
C2 N3 C1 123.9(3) . . ?
C2 N2 Zn1 116.46(19) . . ?
C2 N2 C4 119.3(2) . . ?
C4 N2 Zn1 124.11(18) . . ?
C1 N1 Zn1 118.07(19) . . ?
C1 N1 C6 119.2(2) . . ?
C6 N1 Zn1 122.36(19) . . ?
C2 N5 H5 117.6 . . ?
C2 N5 C00H 124.9(2) . . ?
C00H N5 H5 117.6 . . ?
C1 N4 H4 116.7 . . ?
C1 N4 C00M 126.6(3) . . ?
C00M N4 H4 116.7 . . ?
C4 C008 C00J 121.6(3) . . ?
C00R C008 C4 118.1(3) . . ?
C00R C008 C00J 120.3(3) . . ?
C6 C009 C00C 121.8(3) . . ?
C6 C009 C00K 117.7(3) . . ?
C00K C009 C00C 120.5(3) . . ?
N3 C2 N5 113.6(3) . . ?
N2 C2 N3 128.2(3) . . ?
N2 C2 N5 118.2(2) . . ?
N3 C1 N4 113.6(3) . . ?
N1 C1 N3 127.9(3) . . ?
N1 C1 N4 118.5(3) . . ?
C009 C00C H00A 108.5 . . ?
C009 C00C H00B 108.5 . . ?
H00A C00C H00B 107.5 . . ?
C017 C00C C009 115.0(3) . . ?
C017 C00C H00A 108.5 . . ?
C017 C00C H00B 108.5 . . ?
C008 C4 N2 120.4(3) . . ?
C008 C4 C00E 121.1(3) . . ?
C00E C4 N2 118.4(3) . . ?
C4 C00E C00W 120.0(3) . . ?
C00Q C00E C4 118.3(3) . . ?
C00Q C00E C00W 121.6(3) . . ?
C3 C00F H00F 119.9 . . ?
C3 C00F C00N 120.2(3) . . ?
C00N C00F H00F 119.9 . . ?
C00F C3 C00V 120.0(3) . . ?
C00F C3 S1 121.4(2) . . ?
C00V C3 S1 118.6(2) . . ?
C00T C00H N5 119.8(3) . . ?
C00Y C00H N5 118.2(3) . . ?
C00Y C00H C00T 121.9(3) . . ?
C009 C6 N1 121.0(3) . . ?
C009 C6 C00O 121.5(3) . . ?
C00O C6 N1 117.5(3) . . ?
C008 C00J H00C 108.7 . . ?
C008 C00J H00D 108.7 . . ?
C008 C00J C10 114.2(3) . . ?
H00C C00J H00D 107.6 . . ?
C10 C00J H00C 108.7 . . ?
C10 C00J H00D 108.7 . . ?
C009 C00K H00K 119.4 . . ?
C00L C00K C009 121.3(3) . . ?
C00L C00K H00K 119.4 . . ?
C00K C00L H00L 119.6 . . ?
C00K C00L C00X 120.7(3) . . ?
C00X C00L H00L 119.6 . . ?
C00U C00M N4 118.6(3) . . ?
C01B C00M N4 119.0(3) . . ?
C01B C00M C00U 122.3(3) . . ?
C00F C00N H00N 120.0 . . ?
C00P C00N C00F 120.1(3) . . ?
C00P C00N H00N 120.0 . . ?
C6 C00O C012 119.5(3) . . ?
C00X C00O C6 118.2(3) . . ?
C00X C00O C012 122.3(3) . . ?
C00N C00P H00P 120.2 . . ?
C00N C00P C013 119.6(3) . . ?
C013 C00P H00P 120.2 . . ?
C00E C00Q H00Q 119.6 . . ?
C00S C00Q C00E 120.8(3) . . ?
C00S C00Q H00Q 119.6 . . ?
C008 C00R H00R 119.3 . . ?
C00S C00R C008 121.4(3) . . ?
C00S C00R H00R 119.3 . . ?
C00Q C00S H00S 119.8 . . ?
C00R C00S C00Q 120.3(3) . . ?
C00R C00S H00S 119.8 . . ?
C00H C00T C010 117.7(3) . . ?
C00H C00T C01A 119.6(3) . . ?
C010 C00T C01A 122.6(3) . . ?
C00M C00U C018 120.4(3) . . ?
C016 C00U C00M 116.9(3) . . ?
C016 C00U C018 122.7(3) . . ?
C3 C00V H00V 120.2 . . ?
C013 C00V C3 119.6(3) . . ?
C013 C00V H00V 120.2 . . ?
C00E C00W H00E 108.1 . . ?
C00E C00W H00G 108.1 . . ?
H00E C00W H00G 107.3 . . ?
C01F C00W C00E 116.8(3) . . ?
C01F C00W H00E 108.1 . . ?
C01F C00W H00G 108.1 . . ?
C00L C00X C00O 120.7(3) . . ?
C00L C00X H00X 119.7 . . ?
C00O C00X H00X 119.7 . . ?
C00H C00Y C011 118.0(3) . . ?
C00H C00Y C015 120.5(3) . . ?
C011 C00Y C015 121.6(4) . . ?
C00T C010 H010 119.5 . . ?
C014 C010 C00T 120.9(4) . . ?
C014 C010 H010 119.5 . . ?
C00Y C011 H011 119.3 . . ?
C014 C011 C00Y 121.4(4) . . ?
C014 C011 H011 119.3 . . ?
C00O C012 H01A 108.1 . . ?
C00O C012 H01B 108.1 . . ?
H01A C012 H01B 107.3 . . ?
C01D C012 C00O 117.0(3) . . ?
C01D C012 H01A 108.1 . . ?
C01D C012 H01B 108.1 . . ?
C00P C013 H013 119.7 . . ?
C00V C013 C00P 120.6(3) . . ?
C00V C013 H013 119.7 . . ?
C010 C014 H014 120.0 . . ?
C011 C014 C010 120.1(3) . . ?
C011 C014 H014 120.0 . . ?
C00Y C015 H01C 107.1 . . ?
C00Y C015 H01D 107.1 . . ?
C00Y C015 H01E 108.1 . . ?
C00Y C015 H01F 108.1 . . ?
H01C C015 H01D 106.8 . . ?
H01E C015 H01F 107.3 . . ?
C5 C015 C00Y 120.9(4) . . ?
C5 C015 H01C 107.1 . . ?
C5 C015 H01D 107.1 . . ?
C7 C015 C00Y 116.7(6) . . ?
C7 C015 H01E 108.1 . . ?
C7 C015 H01F 108.1 . . ?
C00U C016 H016 119.4 . . ?
C019 C016 C00U 121.2(4) . . ?
C019 C016 H016 119.4 . . ?
C00C C017 H01G 109.5 . . ?
C00C C017 H01H 109.5 . . ?
C00C C017 H01I 109.5 . . ?
H01G C017 H01H 109.5 . . ?
H01G C017 H01I 109.5 . . ?
H01H C017 H01I 109.5 . . ?
C00U C018 H01J 108.7 . . ?
C00U C018 H01K 108.7 . . ?
C00U C018 H01L 107.7 . . ?
C00U C018 H01M 107.7 . . ?
C00U C018 C01K 114.4(4) . . ?
H01J C018 H01K 107.6 . . ?
H01L C018 H01M 107.1 . . ?
C01K C018 H01J 108.7 . . ?
C01K C018 H01K 108.7 . . ?
C8 C018 C00U 118.3(8) . . ?
C8 C018 H01L 107.7 . . ?
C8 C018 H01M 107.7 . . ?
C016 C019 H019 119.8 . . ?
C01C C019 C016 120.5(4) . . ?
C01C C019 H019 119.8 . . ?
C00T C01A H01N 108.4 . . ?
C00T C01A H01O 108.4 . . ?
C00T C01A C01E 115.5(4) . . ?
H01N C01A H01O 107.5 . . ?
C01E C01A H01N 108.4 . . ?
C01E C01A H01O 108.4 . . ?
C00M C01B C01C 118.6(4) . . ?
C00M C01B C01H 122.6(4) . . ?
C01C C01B C01H 118.7(5) . . ?
C019 C01C C01B 120.5(4) . . ?
C019 C01C H01P 119.7 . . ?
C01B C01C H01P 119.7 . . ?
C012 C01D H01Q 109.5 . . ?
C012 C01D H01R 109.5 . . ?
C012 C01D H01S 109.5 . . ?
H01Q C01D H01R 109.5 . . ?
H01Q C01D H01S 109.5 . . ?
H01R C01D H01S 109.5 . . ?
C01A C01E H01T 109.5 . . ?
C01A C01E H01U 109.5 . . ?
C01A C01E H01V 109.5 . . ?
H01T C01E H01U 109.5 . . ?
H01T C01E H01V 109.5 . . ?
H01U C01E H01V 109.5 . . ?
C00W C01F H01W 109.5 . . ?
C00W C01F H01X 109.5 . . ?
C00W C01F H01Y 109.5 . . ?
H01W C01F H01X 109.5 . . ?
H01W C01F H01Y 109.5 . . ?
H01X C01F H01Y 109.5 . . ?
C01I C01G H1 119.2 . . ?
C01I C01G C01J 121.7(6) . . ?
C01J C01G H1 119.2 . . ?
C01B C01H H01Z 108.3 . . ?
C01B C01H H 108.3 . . ?
H01Z C01H H 107.4 . . ?
C9 C01H C01B 115.9(5) . . ?
C9 C01H H01Z 108.3 . . ?
C9 C01H H 108.3 . . ?
C01G C01I H2 120.2 . . ?
C01G C01I C01J 119.6(6) . 2_775 ?
C01J C01I H2 120.2 2_775 . ?
C01G C01J C01I 118.7(6) . 2_775 ?
C01G C01J H3 120.6 . . ?
C01I C01J H3 120.6 2_775 . ?
C018 C01K H01 109.5 . . ?
C018 C01K HA 109.5 . . ?
C018 C01K HB 109.5 . . ?
H01 C01K HA 109.5 . . ?
H01 C01K HB 109.5 . . ?
HA C01K HB 109.5 . . ?
C015 C5 H5A 109.5 . . ?
C015 C5 H5B 109.5 . . ?
C015 C5 H5C 109.5 . . ?
H5A C5 H5B 109.5 . . ?
H5A C5 H5C 109.5 . . ?
H5B C5 H5C 109.5 . . ?
C015 C7 H7A 109.5 . . ?
C015 C7 H7B 109.5 . . ?
C015 C7 H7C 109.5 . . ?
H7A C7 H7B 109.5 . . ?
H7A C7 H7C 109.5 . . ?
H7B C7 H7C 109.5 . . ?
C018 C8 H8A 109.5 . . ?
C018 C8 H8B 109.5 . . ?
C018 C8 H8C 109.5 . . ?
H8A C8 H8B 109.5 . . ?
H8A C8 H8C 109.5 . . ?
H8B C8 H8C 109.5 . . ?
Zn1 S1 Zn1 88.70(3) . 2_666 ?
C3 S1 Zn1 115.24(10) . 2_666 ?
C3 S1 Zn1 115.95(10) . . ?
C00J C10 H10A 109.5 . . ?
C00J C10 H10B 109.5 . . ?
C00J C10 H10C 109.5 . . ?
H10A C10 H10B 109.5 . . ?
H10A C10 H10C 109.5 . . ?
H10B C10 H10C 109.5 . . ?
C01H C9 H9A 109.5 . . ?
C01H C9 H9B 109.5 . . ?
C01H C9 H9C 109.5 . . ?
H9A C9 H9B 109.5 . . ?
H9A C9 H9C 109.5 . . ?
H9B C9 H9C 109.5 . . ?

loop_
_geom_bond_atom_site_label_1
_geom_bond_atom_site_label_2
_geom_bond_distance
_geom_bond_site_symmetry_2
_geom_bond_publ_flag
Zn1 N2 1.974(2) . ?
Zn1 N1 1.955(2) . ?
Zn1 S1 2.3514(8) . ?
Zn1 S1 2.4494(8) 2_666 ?
N3 C2 1.346(4) . ?
N3 C1 1.348(4) . ?
N2 C2 1.328(4) . ?
N2 C4 1.445(4) . ?
N1 C1 1.325(4) . ?
N1 C6 1.446(4) . ?
N5 H5 0.8800 . ?
N5 C2 1.372(4) . ?
N5 C00H 1.435(4) . ?
N4 H4 0.8800 . ?
N4 C1 1.371(4) . ?
N4 C00M 1.434(4) . ?
C008 C4 1.407(4) . ?
C008 C00J 1.508(5) . ?
C008 C00R 1.400(4) . ?
C009 C00C 1.497(5) . ?
C009 C6 1.402(5) . ?
C009 C00K 1.409(4) . ?
C00C H00A 0.9900 . ?
C00C H00B 0.9900 . ?
C00C C017 1.494(5) . ?
C4 C00E 1.414(4) . ?
C00E C00Q 1.395(4) . ?
C00E C00W 1.510(5) . ?
C00F H00F 0.9500 . ?
C00F C3 1.378(4) . ?
C00F C00N 1.390(5) . ?
C3 C00V 1.390(4) . ?
C3 S1 1.744(3) . ?
C00H C00T 1.397(5) . ?
C00H C00Y 1.391(5) . ?
C6 C00O 1.406(5) . ?
C00J H00C 0.9900 . ?
C00J H00D 0.9900 . ?
C00J C10 1.530(4) . ?
C00K H00K 0.9500 . ?
C00K C00L 1.362(5) . ?
C00L H00L 0.9500 . ?
C00L C00X 1.381(5) . ?
C00M C00U 1.402(5) . ?
C00M C01B 1.385(5) . ?
C00N H00N 0.9500 . ?
C00N C00P 1.377(5) . ?
C00O C00X 1.398(5) . ?
C00O C012 1.505(5) . ?
C00P H00P 0.9500 . ?
C00P C013 1.387(5) . ?
C00Q H00Q 0.9500 . ?
C00Q C00S 1.389(5) . ?
C00R H00R 0.9500 . ?
C00R C00S 1.372(5) . ?
C00S H00S 0.9500 . ?
C00T C010 1.398(5) . ?
C00T C01A 1.504(5) . ?
C00U C016 1.398(5) . ?
C00U C018 1.504(5) . ?
C00V H00V 0.9500 . ?
C00V C013 1.383(5) . ?
C00W H00E 0.9900 . ?
C00W H00G 0.9900 . ?
C00W C01F 1.494(5) . ?
C00X H00X 0.9500 . ?
C00Y C011 1.395(5) . ?
C00Y C015 1.499(6) . ?
C010 H010 0.9500 . ?
C010 C014 1.381(6) . ?
C011 H011 0.9500 . ?
C011 C014 1.364(6) . ?
C012 H01A 0.9900 . ?
C012 H01B 0.9900 . ?
C012 C01D 1.504(6) . ?
C013 H013 0.9500 . ?
C014 H014 0.9500 . ?
C015 H01C 0.9900 . ?
C015 H01D 0.9900 . ?
C015 H01E 0.9900 . ?
C015 H01F 0.9900 . ?
C015 C5 1.485(7) . ?
C015 C7 1.360(9) . ?
C016 H016 0.9500 . ?
C016 C019 1.380(6) . ?
C017 H01G 0.9800 . ?
C017 H01H 0.9800 . ?
C017 H01I 0.9800 . ?
C018 H01J 0.9900 . ?
C018 H01K 0.9900 . ?
C018 H01L 0.9900 . ?
C018 H01M 0.9900 . ?
C018 C01K 1.512(7) . ?
C018 C8 1.379(16) . ?
C019 H019 0.9500 . ?
C019 C01C 1.367(6) . ?
C01A H01N 0.9900 . ?
C01A H01O 0.9900 . ?
C01A C01E 1.528(6) . ?
C01B C01C 1.391(6) . ?
C01B C01H 1.517(7) . ?
C01C H01P 0.9500 . ?
C01D H01Q 0.9800 . ?
C01D H01R 0.9800 . ?
C01D H01S 0.9800 . ?
C01E H01T 0.9800 . ?
C01E H01U 0.9800 . ?
C01E H01V 0.9800 . ?
C01F H01W 0.9800 . ?
C01F H01X 0.9800 . ?
C01F H01Y 0.9800 . ?
C01G H1 0.9500 . ?
C01G C01I 1.366(8) . ?
C01G C01J 1.372(7) . ?
C01H H01Z 0.9900 . ?
C01H H 0.9900 . ?
C01H C9 1.428(8) . ?
C01I H2 0.9500 . ?
C01I C01J 1.378(7) 2_775 ?
C01J C01I 1.378(7) 2_775 ?
C01J H3 0.9500 . ?
C01K H01 0.9800 . ?
C01K HA 0.9800 . ?
C01K HB 0.9800 . ?
C5 H5A 0.9800 . ?
C5 H5B 0.9800 . ?
C5 H5C 0.9800 . ?
C7 H7A 0.9800 . ?
C7 H7B 0.9800 . ?
C7 H7C 0.9800 . ?
C8 H8A 0.9800 . ?
C8 H8B 0.9800 . ?
C8 H8C 0.9800 . ?
S1 Zn1 2.4493(8) 2_666 ?
C10 H10A 0.9800 . ?
C10 H10B 0.9800 . ?
C10 H10C 0.9800 . ?
C9 H9A 0.9800 . ?
C9 H9B 0.9800 . ?
C9 H9C 0.9800 . ?

loop_
_geom_torsion_atom_site_label_1
_geom_torsion_atom_site_label_2
_geom_torsion_atom_site_label_3
_geom_torsion_atom_site_label_4
_geom_torsion
_geom_torsion_site_symmetry_1
_geom_torsion_site_symmetry_2
_geom_torsion_site_symmetry_3
_geom_torsion_site_symmetry_4
_geom_torsion_publ_flag
Zn1 N2 C2 N3 -16.2(4) . . . . ?
Zn1 N2 C2 N5 164.7(2) . . . . ?
Zn1 N2 C4 C008 -72.1(3) . . . . ?
Zn1 N2 C4 C00E 103.4(3) . . . . ?
Zn1 N1 C1 N3 5.4(4) . . . . ?
Zn1 N1 C1 N4 -174.1(2) . . . . ?
Zn1 N1 C6 C009 98.2(3) . . . . ?
Zn1 N1 C6 C00O -79.4(3) . . . . ?
N2 C4 C00E C00Q -173.2(3) . . . . ?
N2 C4 C00E C00W 4.0(4) . . . . ?
N1 C6 C00O C00X 177.9(3) . . . . ?
N1 C6 C00O C012 -0.5(5) . . . . ?
N5 C00H C00T C010 -177.5(3) . . . . ?
N5 C00H C00T C01A 1.5(4) . . . . ?
N5 C00H C00Y C011 175.7(3) . . . . ?
N5 C00H C00Y C015 -4.9(4) . . . . ?
N4 C00M C00U C016 -175.6(3) . . . . ?
N4 C00M C00U C018 3.5(5) . . . . ?
N4 C00M C01B C01C 175.2(3) . . . . ?
N4 C00M C01B C01H -8.0(6) . . . . ?
C008 C4 C00E C00Q 2.3(4) . . . . ?
C008 C4 C00E C00W 179.5(3) . . . . ?
C008 C00R C00S C00Q 0.9(5) . . . . ?
C009 C6 C00O C00X 0.3(5) . . . . ?
C009 C6 C00O C012 -178.1(3) . . . . ?
C009 C00K C00L C00X -0.3(5) . . . . ?
C2 N3 C1 N1 20.9(5) . . . . ?
C2 N3 C1 N4 -159.6(3) . . . . ?
C2 N2 C4 C008 103.1(3) . . . . ?
C2 N2 C4 C00E -81.4(3) . . . . ?
C2 N5 C00H C00T -84.7(4) . . . . ?
C2 N5 C00H C00Y 99.2(4) . . . . ?
C1 N3 C2 N2 -14.1(5) . . . . ?
C1 N3 C2 N5 165.0(3) . . . . ?
C1 N1 C6 C009 -89.3(4) . . . . ?
C1 N1 C6 C00O 93.1(4) . . . . ?
C1 N4 C00M C00U -82.0(4) . . . . ?
C1 N4 C00M C01B 101.6(4) . . . . ?
C00C C009 C6 N1 2.0(5) . . . . ?
C00C C009 C6 C00O 179.5(3) . . . . ?
C00C C009 C00K C00L -179.5(3) . . . . ?
C4 N2 C2 N3 168.2(3) . . . . ?
C4 N2 C2 N5 -10.8(4) . . . . ?
C4 C008 C00J C10 -138.3(3) . . . . ?
C4 C008 C00R C00S 2.2(4) . . . . ?
C4 C00E C00Q C00S 0.9(4) . . . . ?
C4 C00E C00W C01F 167.5(4) . . . . ?
C00E C00Q C00S C00R -2.5(5) . . . . ?
C00F C3 C00V C013 -1.0(5) . . . . ?
C00F C3 S1 Zn1 -117.3(2) . . . 2_666 ?
C00F C3 S1 Zn1 -15.6(3) . . . . ?
C00F C00N C00P C013 -1.6(5) . . . . ?
C3 C00F C00N C00P 1.0(5) . . . . ?
C3 C00V C013 C00P 0.4(5) . . . . ?
C00H N5 C2 N3 6.8(4) . . . . ?
C00H N5 C2 N2 -174.1(3) . . . . ?
C00H C00T C010 C014 2.2(5) . . . . ?
C00H C00T C01A C01E -175.0(3) . . . . ?
C00H C00Y C011 C014 1.6(5) . . . . ?
C00H C00Y C015 C5 -160.9(5) . . . . ?
C00H C00Y C015 C7 -90.1(7) . . . . ?
C6 N1 C1 N3 -167.5(3) . . . . ?
C6 N1 C1 N4 13.0(4) . . . . ?
C6 C009 C00C C017 130.1(4) . . . . ?
C6 C009 C00K C00L 0.3(5) . . . . ?
C6 C00O C00X C00L -0.3(5) . . . . ?
C6 C00O C012 C01D -169.8(4) . . . . ?
C00J C008 C4 N2 -7.7(4) . . . . ?
C00J C008 C4 C00E 176.8(3) . . . . ?
C00J C008 C00R C00S -178.4(3) . . . . ?
C00K C009 C00C C017 -50.0(5) . . . . ?
C00K C009 C6 N1 -177.8(3) . . . . ?
C00K C009 C6 C00O -0.3(5) . . . . ?
C00K C00L C00X C00O 0.3(6) . . . . ?
C00M N4 C1 N3 5.3(5) . . . . ?
C00M N4 C1 N1 -175.2(3) . . . . ?
C00M C00U C016 C019 0.2(5) . . . . ?
C00M C00U C018 C01K 171.6(4) . . . . ?
C00M C00U C018 C8 122.1(12) . . . . ?
C00M C01B C01C C019 0.7(6) . . . . ?
C00M C01B C01H C9 97.2(7) . . . . ?
C00N C00F C3 C00V 0.4(5) . . . . ?
C00N C00F C3 S1 -177.1(2) . . . . ?
C00N C00P C013 C00V 1.0(5) . . . . ?
C00Q C00E C00W C01F -15.4(5) . . . . ?
C00R C008 C4 N2 171.6(3) . . . . ?
C00R C008 C4 C00E -3.8(4) . . . . ?
C00R C008 C00J C10 42.4(4) . . . . ?
C00T C00H C00Y C011 -0.4(5) . . . . ?
C00T C00H C00Y C015 179.1(3) . . . . ?
C00T C010 C014 C011 -1.0(5) . . . . ?
C00U C00M C01B C01C -1.1(5) . . . . ?
C00U C00M C01B C01H 175.8(4) . . . . ?
C00U C016 C019 C01C -0.5(6) . . . . ?
C00V C3 S1 Zn1 65.3(3) . . . 2_666 ?
C00V C3 S1 Zn1 166.9(2) . . . . ?
C00W C00E C00Q C00S -176.3(3) . . . . ?
C00X C00O C012 C01D 11.9(6) . . . . ?
C00Y C00H C00T C010 -1.5(5) . . . . ?
C00Y C00H C00T C01A 177.5(3) . . . . ?
C00Y C011 C014 C010 -1.0(5) . . . . ?
C010 C00T C01A C01E 3.9(5) . . . . ?
C011 C00Y C015 C5 18.6(7) . . . . ?
C011 C00Y C015 C7 89.3(7) . . . . ?
C012 C00O C00X C00L 178.1(3) . . . . ?
C015 C00Y C011 C014 -177.8(4) . . . . ?
C016 C00U C018 C01K -9.3(6) . . . . ?
C016 C00U C018 C8 -58.9(12) . . . . ?
C016 C019 C01C C01B 0.1(6) . . . . ?
C018 C00U C016 C019 -178.9(4) . . . . ?
C01A C00T C010 C014 -176.8(3) . . . . ?
C01B C00M C00U C016 0.6(5) . . . . ?
C01B C00M C00U C018 179.8(3) . . . . ?
C01C C01B C01H C9 -86.0(8) . . . . ?
C01H C01B C01C C019 -176.2(4) . . . . ?
C01I C01G C01J C01I 0.7(8) . . . 2_775 ?
C01J C01G C01I C01J -0.7(9) . . . 2_775 ?
S1 C3 C00V C013 176.5(3) . . . . ?
